data_7044003
loop_
_publ_author_name
'Craze, Alexander R.'
'Huang, Xin-Da'
'Etchells, Isaac'
'Zheng, Li-Min'
'Bhadbhade, Mohan'
'Marjo, Christopher'
'Clegg, Jack Kay'
'Moore, Evan G.'
'Avdeev, Maxim'
'Lindoy, Leonard F.'
'Li, Feng'

_publ_section_title
;
 Synthesis and Characterisation of New Tripodal Lanthanide Complexes and
 Investigation of Their Optical and Magnetic Properties
;
_journal_name_full 'Dalton Trans.'
_journal_paper_doi 10.1039/C7DT02556D
_journal_year 2017
_chemical_formula_moiety '1(C39 H54 Eu1 N7 O3), 1.5(H2O)'
_chemical_formula_sum 'C39 H57 Eu N7 O4.5'
_chemical_formula_weight 847.88
_space_group_crystal_system trigonal
_space_group_IT_number 165
_space_group_name_Hall '-P 3 2"c'
_space_group_name_H-M_alt 'P -3 c 1'
_symmetry_space_group_name_Hall '-P 3 2"c'
_symmetry_space_group_name_H-M 'P -3 c 1'
_atom_sites_solution_hydrogens geom
_audit_creation_date 2017-08-07
_audit_creation_method
;
Olex2 1.2
(compiled 2017.07.20 svn.r3457 for OlexSys, GUI svn.r5370)
;
_audit_update_record
;
2017-08-18 deposited with the CCDC.
2017-08-21 downloaded from the CCDC.
;
_cell_angle_alpha 90
_cell_angle_beta 90
_cell_angle_gamma 120
_cell_formula_units_Z 4
_cell_length_a 12.3525(17)
_cell_length_b 12.3525(17)
_cell_length_c 31.422(6)
_cell_measurement_reflns_used 2824
_cell_measurement_temperature 100
_cell_measurement_theta_max 20
_cell_measurement_theta_min 2.6
_cell_volume 4152.2(11)
_computing_cell_refinement 'ShelXL least squares'
_computing_data_collection 'Blue Ice'
_computing_data_reduction XDS
_computing_molecular_graphics 'Olex2 (Dolomanov et al., 2009)'
_computing_publication_material 'Olex2 (Dolomanov et al., 2009)'
_computing_structure_refinement 'ShelXL (Sheldrick, 2015)'
_computing_structure_solution 'ShelXT (Sheldrick, 2015)'
_diffrn_ambient_temperature 100.0
_diffrn_measured_fraction_theta_full 0.991
_diffrn_measured_fraction_theta_max 0.993
_diffrn_measurement_device_type 'ADSC Q315r CCD area-detector'
_diffrn_measurement_method '\f scans'
_diffrn_radiation_type Synchrotron
_diffrn_radiation_wavelength 0.7108
_diffrn_reflns_av_R_equivalents 0.0698
_diffrn_reflns_av_unetI/netI 0.0225
_diffrn_reflns_Laue_measured_fraction_full 0.991
_diffrn_reflns_Laue_measured_fraction_max 0.993
_diffrn_reflns_limit_h_max 15
_diffrn_reflns_limit_h_min -15
_diffrn_reflns_limit_k_max 15
_diffrn_reflns_limit_k_min -15
_diffrn_reflns_limit_l_max 39
_diffrn_reflns_limit_l_min -39
_diffrn_reflns_number 54585
_diffrn_reflns_point_group_measured_fraction_full 0.991
_diffrn_reflns_point_group_measured_fraction_max 0.993
_diffrn_reflns_theta_full 25.000
_diffrn_reflns_theta_max 26.369
_diffrn_reflns_theta_min 1.904
_diffrn_source 'MX1 Australian Synchrotron'
_exptl_absorpt_coefficient_mu 1.553
_exptl_absorpt_correction_type none
_exptl_crystal_colour yellow
_exptl_crystal_colour_primary yellow
_exptl_crystal_density_diffrn 1.356
_exptl_crystal_description hexagonal
_exptl_crystal_F_000 1696
_exptl_crystal_preparation 'slow evaporation from MeOH and DCM mixture'
_exptl_crystal_size_max 0.25
_exptl_crystal_size_mid 0.025
_exptl_crystal_size_min 0.01
_refine_diff_density_max 1.039
_refine_diff_density_min -1.174
_refine_diff_density_rms 0.097
_refine_ls_extinction_method none
_refine_ls_goodness_of_fit_ref 1.129
_refine_ls_hydrogen_treatment constr
_refine_ls_matrix_type full
_refine_ls_number_parameters 153
_refine_ls_number_reflns 2831
_refine_ls_number_restraints 144
_refine_ls_restrained_S_all 1.110
_refine_ls_R_factor_all 0.0714
_refine_ls_R_factor_gt 0.0608
_refine_ls_shift/su_max 0.001
_refine_ls_shift/su_mean 0.000
_refine_ls_structure_factor_coef Fsqd
_refine_ls_weighting_details 'w=1/[\s^2^(Fo^2^)+(0.0407P)^2^+22.0586P] where P=(Fo^2^+2Fc^2^)/3'
_refine_ls_weighting_scheme calc
_refine_ls_wR_factor_gt 0.1384
_refine_ls_wR_factor_ref 0.1438
_reflns_Friedel_coverage 0.000
_reflns_number_gt 2264
_reflns_number_total 2831
_reflns_threshold_expression 'I > 2\s(I)'
_cod_data_source_file c7dt02556d2.cif
_cod_data_source_block p-3c1_a
_cod_original_cell_volume 4152.2(16)
_cod_database_code 7044003
_shelx_shelxl_version_number 2016/6
_shelx_space_group_comment
;
The symmetry employed for this shelxl refinement is uniquely defined
by the following loop, which should always be used as a source of
symmetry information in preference to the above space-group names.
They are only intended as comments.
;
_olex2_refinement_description
;
1. Fixed Uiso
 At 1.2 times of:
  All C(H) groups, All C(H,H) groups
 At 1.5 times of:
  All C(H,H,H) groups
2. Rigid body (RIGU) restrains
 All non-hydrogen atoms
 with sigma for 1-2 distances of 0.004 and sigma for 1-3 distances of 0.004
3.a Secondary CH2 refined with riding coordinates:
 C1(H1A,H1B), C2(H2A,H2B), C10(H10A,H10B), C12(H12A,H12B)
3.b Aromatic/amide H refined with riding coordinates:
 C3(H3), C6(H6), C9(H9), C8(H8)
3.c Idealised Me refined as rotating group:
 C11(H11A,H11B,H11C), C13(H13A,H13B,H13C)
;
_olex2_submission_special_instructions 'No special instructions were received'

loop_
_space_group_symop_operation_xyz
'x, y, z'
'-y, x-y, z'
'-x+y, -x, z'
'y, x, -z+1/2'
'x-y, -y, -z+1/2'
'-x, -x+y, -z+1/2'
'-x, -y, -z'
'y, -x+y, -z'
'x-y, x, -z'
'-y, -x, z-1/2'
'-x+y, y, z-1/2'
'x, x-y, z-1/2'

loop_
_atom_site_label
_atom_site_type_symbol
_atom_site_fract_x
_atom_site_fract_y
_atom_site_fract_z
_atom_site_U_iso_or_equiv
_atom_site_adp_type
_atom_site_occupancy
_atom_site_site_symmetry_order
_atom_site_calc_flag
_atom_site_refinement_flags_posn
_atom_site_refinement_flags_adp
_atom_site_refinement_flags_occupancy
Eu1 Eu 0.333333 0.666667 0.28508(2) 0.04404(19) Uani 1 3 d S TU P
O1 O 0.3553(4) 0.5277(4) 0.32469(14) 0.0487(10) Uani 1 1 d . U .
C1 C 0.2504(6) 0.5366(6) 0.1815(2) 0.0531(15) Uani 1 1 d . U .
H1A H 0.299806 0.494017 0.178459 0.064 Uiso 1 1 calc R . .
H1B H 0.217231 0.539343 0.153031 0.064 Uiso 1 1 calc R . .
N1 N 0.333333 0.666667 0.1968(3) 0.0506(19) Uani 1 3 d S TU P
N2 N 0.1948(4) 0.4574(5) 0.25247(16) 0.0445(11) Uani 1 1 d . U .
C2 C 0.1428(6) 0.4628(6) 0.2114(2) 0.0539(15) Uani 1 1 d . U .
H2A H 0.091944 0.503904 0.214478 0.065 Uiso 1 1 calc R . .
H2B H 0.088594 0.377378 0.200203 0.065 Uiso 1 1 calc R . .
C3 C 0.1685(6) 0.3481(6) 0.2661(2) 0.0521(14) Uani 1 1 d . U .
H3 H 0.113419 0.279351 0.248754 0.063 Uiso 1 1 calc R . .
N3 N 0.3235(8) 0.1982(7) 0.4126(2) 0.088(2) Uani 1 1 d . U .
C5 C 0.3042(5) 0.4085(6) 0.3318(2) 0.0451(13) Uani 1 1 d . U .
C4 C 0.2122(5) 0.3179(6) 0.3041(2) 0.0455(13) Uani 1 1 d . U .
C7 C 0.2867(7) 0.2389(7) 0.3776(2) 0.0574(16) Uani 1 1 d . U .
C6 C 0.3384(6) 0.3658(6) 0.3682(2) 0.0544(15) Uani 1 1 d . U .
H6 H 0.398729 0.425541 0.387105 0.065 Uiso 1 1 calc R . .
C9 C 0.1635(6) 0.1907(6) 0.3137(2) 0.0568(16) Uani 1 1 d . U .
H9 H 0.105307 0.129813 0.294576 0.068 Uiso 1 1 calc R . .
C8 C 0.1968(6) 0.1514(6) 0.3495(2) 0.0601(17) Uani 1 1 d . U .
H8 H 0.158967 0.064538 0.355423 0.072 Uiso 1 1 calc R . .
C10 C 0.4371(14) 0.2906(11) 0.4392(3) 0.121(4) Uani 1 1 d . U .
H10A H 0.478441 0.248082 0.452511 0.146 Uiso 1 1 calc R . .
H10B H 0.498691 0.360397 0.421410 0.146 Uiso 1 1 calc R . .
C11 C 0.3883(18) 0.3327(16) 0.4693(4) 0.167(6) Uani 1 1 d . U .
H11A H 0.337979 0.363884 0.455558 0.251 Uiso 1 1 calc GR . .
H11B H 0.456258 0.400538 0.485463 0.251 Uiso 1 1 calc GR . .
H11C H 0.335394 0.264201 0.488680 0.251 Uiso 1 1 calc GR . .
C12 C 0.2598(11) 0.0665(9) 0.4257(3) 0.096(3) Uani 1 1 d . U .
H12A H 0.170070 0.027934 0.418304 0.115 Uiso 1 1 calc R . .
H12B H 0.265829 0.062799 0.456979 0.115 Uiso 1 1 calc R . .
C13 C 0.3114(14) -0.0106(13) 0.4055(4) 0.143(5) Uani 1 1 d . U .
H13A H 0.269527 -0.094675 0.417894 0.215 Uiso 1 1 calc GR . .
H13B H 0.401432 0.029740 0.410887 0.215 Uiso 1 1 calc GR . .
H13C H 0.296310 -0.016524 0.374736 0.215 Uiso 1 1 calc GR . .

loop_
_atom_site_aniso_label
_atom_site_aniso_U_11
_atom_site_aniso_U_22
_atom_site_aniso_U_33
_atom_site_aniso_U_23
_atom_site_aniso_U_13
_atom_site_aniso_U_12
Eu1 0.0428(2) 0.0428(2) 0.0465(3) 0.000 0.000 0.02140(11)
O1 0.046(2) 0.039(2) 0.057(3) -0.0017(19) -0.0089(19) 0.0184(19)
C1 0.052(4) 0.054(3) 0.056(3) -0.006(3) -0.007(3) 0.029(3)
N1 0.051(3) 0.051(3) 0.049(4) 0.000 0.000 0.0256(14)
N2 0.040(3) 0.043(3) 0.049(3) -0.002(2) -0.006(2) 0.020(2)
C2 0.046(3) 0.051(4) 0.056(3) -0.003(3) -0.011(3) 0.018(3)
C3 0.041(3) 0.045(3) 0.061(3) -0.001(3) -0.009(3) 0.015(3)
N3 0.110(6) 0.068(4) 0.085(5) 0.022(3) -0.017(4) 0.044(4)
C5 0.036(3) 0.044(3) 0.054(3) 0.002(2) 0.001(2) 0.018(2)
C4 0.037(3) 0.039(3) 0.056(3) 0.004(2) 0.001(2) 0.016(2)
C7 0.057(4) 0.058(4) 0.059(4) 0.013(3) 0.002(3) 0.030(3)
C6 0.051(4) 0.054(3) 0.057(4) 0.006(3) -0.002(3) 0.025(3)
C9 0.038(3) 0.042(3) 0.077(4) 0.007(3) -0.003(3) 0.011(3)
C8 0.048(4) 0.043(3) 0.077(4) 0.014(3) 0.005(3) 0.014(3)
C10 0.213(13) 0.101(7) 0.068(6) 0.003(5) -0.033(7) 0.092(7)
C11 0.25(2) 0.194(16) 0.096(9) 0.013(9) 0.009(10) 0.140(15)
C12 0.137(9) 0.074(5) 0.079(6) 0.029(5) -0.003(6) 0.054(6)
C13 0.167(13) 0.121(10) 0.147(12) 0.026(9) 0.021(10) 0.076(10)

loop_
_atom_type_symbol
_atom_type_description
_atom_type_scat_dispersion_real
_atom_type_scat_dispersion_imag
_atom_type_scat_source
C C 0.0033 0.0016 'International Tables Vol C Tables 4.2.6.8 and 6.1.1.4'
H H 0.0000 0.0000 'International Tables Vol C Tables 4.2.6.8 and 6.1.1.4'
Eu Eu -0.1578 3.6682 'International Tables Vol C Tables 4.2.6.8 and 6.1.1.4'
N N 0.0061 0.0033 'International Tables Vol C Tables 4.2.6.8 and 6.1.1.4'
O O 0.0106 0.0060 'International Tables Vol C Tables 4.2.6.8 and 6.1.1.4'

loop_
_geom_angle_atom_site_label_1
_geom_angle_atom_site_label_2
_geom_angle_atom_site_label_3
_geom_angle
_geom_angle_site_symmetry_1
_geom_angle_site_symmetry_3
O1 Eu1 O1 92.21(16) 3_565 2_665
O1 Eu1 O1 92.21(16) 3_565 .
O1 Eu1 O1 92.21(16) 2_665 .
O1 Eu1 N1 123.69(11) 2_665 .
O1 Eu1 N1 123.69(11) . .
O1 Eu1 N1 123.69(11) 3_565 .
O1 Eu1 N2 89.75(16) 2_665 3_565
O1 Eu1 N2 73.61(15) 2_665 2_665
O1 Eu1 N2 165.76(16) 3_565 2_665
O1 Eu1 N2 165.76(16) 2_665 .
O1 Eu1 N2 73.61(15) . .
O1 Eu1 N2 165.76(16) . 3_565
O1 Eu1 N2 73.61(15) 3_565 3_565
O1 Eu1 N2 89.75(16) 3_565 .
O1 Eu1 N2 89.75(16) . 2_665
N2 Eu1 N1 65.78(12) 3_565 .
N2 Eu1 N1 65.78(12) 2_665 .
N2 Eu1 N1 65.78(12) . .
N2 Eu1 N2 104.33(14) 3_565 .
N2 Eu1 N2 104.33(14) 3_565 2_665
N2 Eu1 N2 104.33(14) . 2_665
C5 O1 Eu1 141.9(4) . .
H1A C1 H1B 107.9 . .
N1 C1 H1A 109.2 . .
N1 C1 H1B 109.2 . .
N1 C1 C2 111.9(6) . .
C2 C1 H1A 109.2 . .
C2 C1 H1B 109.2 . .
C1 N1 Eu1 108.9(4) 3_565 .
C1 N1 Eu1 108.9(4) . .
C1 N1 Eu1 109.0(4) 2_665 .
C1 N1 C1 110.0(4) 3_565 .
C1 N1 C1 110.0(4) 3_565 2_665
C1 N1 C1 110.0(4) . 2_665
C2 N2 Eu1 113.9(4) . .
C3 N2 Eu1 129.0(4) . .
C3 N2 C2 117.0(5) . .
C1 C2 H2A 110.2 . .
C1 C2 H2B 110.2 . .
N2 C2 C1 107.8(5) . .
N2 C2 H2A 110.2 . .
N2 C2 H2B 110.2 . .
H2A C2 H2B 108.5 . .
N2 C3 H3 116.0 . .
N2 C3 C4 128.0(6) . .
C4 C3 H3 116.0 . .
C7 N3 C10 120.5(7) . .
C7 N3 C12 122.4(8) . .
C12 N3 C10 117.0(7) . .
O1 C5 C4 122.0(6) . .
O1 C5 C6 119.8(6) . .
C6 C5 C4 118.2(6) . .
C5 C4 C3 124.1(6) . .
C9 C4 C3 117.6(6) . .
C9 C4 C5 118.3(6) . .
N3 C7 C6 122.0(7) . .
N3 C7 C8 119.9(7) . .
C6 C7 C8 118.1(6) . .
C5 C6 H6 118.8 . .
C7 C6 C5 122.5(6) . .
C7 C6 H6 118.8 . .
C4 C9 H9 118.7 . .
C8 C9 C4 122.5(7) . .
C8 C9 H9 118.7 . .
C7 C8 H8 119.8 . .
C9 C8 C7 120.3(6) . .
C9 C8 H8 119.8 . .
N3 C10 H10A 110.9 . .
N3 C10 H10B 110.9 . .
H10A C10 H10B 108.9 . .
C11 C10 N3 104.4(14) . .
C11 C10 H10A 110.9 . .
C11 C10 H10B 110.9 . .
C10 C11 H11A 109.5 . .
C10 C11 H11B 109.5 . .
C10 C11 H11C 109.5 . .
H11A C11 H11B 109.5 . .
H11A C11 H11C 109.5 . .
H11B C11 H11C 109.5 . .
N3 C12 H12A 108.6 . .
N3 C12 H12B 108.6 . .
N3 C12 C13 114.6(10) . .
H12A C12 H12B 107.6 . .
C13 C12 H12A 108.6 . .
C13 C12 H12B 108.6 . .
C12 C13 H13A 109.5 . .
C12 C13 H13B 109.5 . .
C12 C13 H13C 109.5 . .
H13A C13 H13B 109.5 . .
H13A C13 H13C 109.5 . .
H13B C13 H13C 109.5 . .

loop_
_geom_bond_atom_site_label_1
_geom_bond_atom_site_label_2
_geom_bond_distance
_geom_bond_site_symmetry_2
Eu1 O1 2.244(4) 3_565
Eu1 O1 2.244(4) 2_665
Eu1 O1 2.244(4) .
Eu1 N1 2.772(9) .
Eu1 N2 2.497(5) 3_565
Eu1 N2 2.497(5) .
Eu1 N2 2.497(5) 2_665
O1 C5 1.299(7) .
C1 H1A 0.9900 .
C1 H1B 0.9900 .
C1 N1 1.489(7) .
C1 C2 1.507(9) .
N2 C2 1.458(8) .
N2 C3 1.293(8) .
C2 H2A 0.9900 .
C2 H2B 0.9900 .
C3 H3 0.9500 .
C3 C4 1.434(9) .
N3 C7 1.376(9) .
N3 C10 1.540(14) .
N3 C12 1.467(11) .
C5 C4 1.425(8) .
C5 C6 1.411(9) .
C4 C9 1.405(8) .
C7 C6 1.397(9) .
C7 C8 1.408(10) .
C6 H6 0.9500 .
C9 H9 0.9500 .
C9 C8 1.368(10) .
C8 H8 0.9500 .
C10 H10A 0.9900 .
C10 H10B 0.9900 .
C10 C11 1.357(16) .
C11 H11A 0.9800 .
C11 H11B 0.9800 .
C11 H11C 0.9800 .
C12 H12A 0.9900 .
C12 H12B 0.9900 .
C12 C13 1.524(15) .
C13 H13A 0.9800 .
C13 H13B 0.9800 .
C13 H13C 0.9800 .

loop_
_smtbx_masks_void_nr
_smtbx_masks_void_average_x
_smtbx_masks_void_average_y
_smtbx_masks_void_average_z
_smtbx_masks_void_volume
_smtbx_masks_void_count_electrons
1 0.000 0.000 0.000 72.4 7.1
2 0.000 0.000 0.500 72.4 7.1
3 0.333 0.667 0.447 102.9 30.5
4 0.333 0.667 0.947 102.9 30.6
5 0.667 0.333 0.553 102.9 30.9
6 0.667 0.333 0.053 102.9 30.9
